data_8101538
loop_
_publ_author_name
'Feng, Meow-Chan'
'Howie, R. Alan'
'Rufino, Helena'
'Yeap, Guan-Yeow'
'Tay, Meng-Guan'
'Teoh, Siang-Guan'

_publ_section_title
;
Crystal structure of 3-(2-hydroxyphenyl)-1-(2'-hydroxyphenyl)-2-propen-
1-one, C~15~H~12~O~3~
;
_journal_issue 3
_journal_name_full 'Zeitschrift f\"ur Kristallographie - New Crystal Structures'
_journal_page_first 329
_journal_page_last 330
_journal_volume 214
_journal_year 1999
_chemical_formula_moiety 'C15 H12 O3'
_chemical_formula_sum 'C15 H12 O3'
_chemical_formula_weight 240.25
_chemical_melting_point 434.0(10)
_space_group_IT_number 15
_symmetry_cell_setting monoclinic
_symmetry_space_group_name_Hall '-C 2yc'
_symmetry_space_group_name_H-M 'C 1 2/c 1'
_cell_angle_alpha 90.00
_cell_angle_beta 95.11(13)
_cell_angle_gamma 90.00
_cell_formula_units_Z 8
_cell_length_a 23.63(4)
_cell_length_b 5.576(10)
_cell_length_c 17.98(3)
_cell_measurement_temperature 298(2)
_cell_volume 2361(7)
_diffrn_ambient_temperature 298(2)
_exptl_crystal_density_diffrn 1.352
_refine_ls_R_factor_obs 0.1081
_refine_ls_wR_factor_obs 0.2044
_reflns_number_observed 532
_cod_depositor_comments
;
The following automatic conversions were performed:

'_chemical_melting_point' value '433-435' was changed to '434.0(10)'
- the average value was taken and precision was estimated.

Automatic conversion script
Id: cif_fix_values 1646 2011-03-28 12:23:43Z adriana 
;
_cod_original_sg_symbol_H-M 'C 2/c'
_cod_database_code 8101538

loop_
_symmetry_equiv_pos_as_xyz
'x, y, z'
'x, -y, z+1/2'
'x+1/2, y+1/2, z'
'x+1/2, -y+1/2, z+1/2'
'-x, -y, -z'
'-x, y, -z-1/2'
'-x+1/2, -y+1/2, -z'
'-x+1/2, y+1/2, -z-1/2'

loop_
_atom_site_aniso_label
_atom_site_aniso_U_11
_atom_site_aniso_U_22
_atom_site_aniso_U_33
_atom_site_aniso_U_23
_atom_site_aniso_U_13
_atom_site_aniso_U_12
O1 0.046(5) 0.077(7) 0.102(7) 0.017(6) 0.000(4) -0.005(5)
O2 0.059(5) 0.047(5) 0.081(6) 0.014(5) 0.013(4) -0.006(4)
O3 0.049(4) 0.059(5) 0.094(7) 0.030(5) 0.012(4) 0.008(5)
C1 0.051(8) 0.062(9) 0.048(7) 0.008(7) 0.007(6) -0.013(7)
C2 0.050(8) 0.068(9) 0.083(9) -0.008(8) 0.015(7) -0.015(8)
C3 0.069(9) 0.084(11) 0.072(9) -0.018(9) 0.030(7) -0.031(9)
C4 0.082(9) 0.055(8) 0.061(8) 0.015(7) 0.004(7) -0.024(7)
C5 0.042(6) 0.053(8) 0.049(7) 0.004(6) 0.013(5) -0.014(6)
C6 0.043(6) 0.042(7) 0.048(7) 0.005(6) 0.007(5) -0.011(5)
C7 0.064(8) 0.031(7) 0.056(8) -0.003(6) 0.027(6) -0.012(6)
C8 0.057(7) 0.054(8) 0.059(8) 0.007(7) 0.015(6) 0.002(7)
C9 0.051(7) 0.033(6) 0.061(7) 0.008(6) 0.004(5) -0.012(6)
C10 0.032(6) 0.049(7) 0.044(6) 0.001(6) 0.010(5) -0.004(6)
C11 0.034(6) 0.050(7) 0.051(7) -0.004(6) 0.002(5) -0.005(6)
C12 0.059(8) 0.057(8) 0.059(8) 0.006(7) 0.016(6) -0.027(7)
C13 0.042(7) 0.090(10) 0.056(8) 0.003(8) -0.008(6) -0.001(8)
C14 0.051(7) 0.057(8) 0.072(8) 0.006(7) 0.009(6) 0.009(7)
C15 0.048(7) 0.045(7) 0.050(7) 0.001(6) 0.004(5) -0.006(6)

loop_
_atom_site_label
_atom_site_type_symbol
_atom_site_fract_x
_atom_site_fract_y
_atom_site_fract_z
_atom_site_U_iso_or_equiv
_atom_site_thermal_displace_type
_atom_site_occupancy
_atom_site_calc_flag
_atom_site_refinement_flags
_atom_site_disorder_assembly
_atom_site_disorder_group
O1 O 0.3096(3) 0.0074(16) 0.1413(5) 0.075(3) Uani 1 d . . .
H1O H 0.3294 0.1022 0.1204 0.113 Uiso 1 calc R . .
O2 O 0.3994(3) 0.1460(13) 0.0844(4) 0.062(2) Uani 1 d . . .
O3 O 0.5678(3) 0.5004(14) 0.0111(4) 0.067(2) Uani 1 d . . .
H3O H 0.5838 0.5868 -0.0174 0.101 Uiso 1 calc R . .
C1 C 0.3419(5) -0.165(2) 0.1727(6) 0.054(3) Uani 1 d . . .
C2 C 0.3146(5) -0.326(2) 0.2171(7) 0.066(4) Uani 1 d . . .
H2 H 0.2763 -0.3066 0.2241 0.067(11) Uiso 1 calc R . .
C3 C 0.3449(5) -0.515(3) 0.2505(7) 0.073(4) Uani 1 d . . .
H3 H 0.3265 -0.6250 0.2788 0.067(11) Uiso 1 calc R . .
C4 C 0.4022(5) -0.544(2) 0.2427(6) 0.066(4) Uani 1 d . . .
H4 H 0.4226 -0.6681 0.2668 0.067(11) Uiso 1 calc R . .
C5 C 0.4285(4) -0.3820(18) 0.1980(5) 0.047(3) Uani 1 d . . .
H5 H 0.4668 -0.4030 0.1914 0.067(11) Uiso 1 calc R . .
C6 C 0.3994(4) -0.1882(19) 0.1626(5) 0.044(3) Uani 1 d . . .
C7 C 0.4288(5) -0.011(2) 0.1178(6) 0.049(3) Uani 1 d . . .
C8 C 0.4903(4) -0.026(2) 0.1153(5) 0.056(3) Uani 1 d . . .
H8 H 0.5092 -0.1593 0.1365 0.12(4) Uiso 1 calc R . .
C9 C 0.5202(4) 0.1403(19) 0.0843(5) 0.048(3) Uani 1 d . . .
H9 H 0.5001 0.2701 0.0630 0.12(4) Uiso 1 calc R . .
C10 C 0.5809(4) 0.1422(19) 0.0800(5) 0.041(3) Uani 1 d . . .
C11 C 0.6046(4) 0.332(2) 0.0402(5) 0.045(3) Uani 1 d . . .
C12 C 0.6634(4) 0.342(2) 0.0346(6) 0.057(3) Uani 1 d . . .
H12 H 0.6790 0.4677 0.0094 0.067(11) Uiso 1 calc R . .
C13 C 0.6979(4) 0.164(2) 0.0665(6) 0.063(3) Uani 1 d . . .
H13 H 0.7369 0.1692 0.0631 0.067(11) Uiso 1 calc R . .
C14 C 0.6744(4) -0.022(2) 0.1032(6) 0.060(3) Uani 1 d . . .
H14 H 0.6980 -0.1427 0.1238 0.067(11) Uiso 1 calc R . .
C15 C 0.6181(4) -0.0337(19) 0.1104(5) 0.048(3) Uani 1 d . . .
H15 H 0.6038 -0.1617 0.1361 0.067(11) Uiso 1 calc R . .

loop_
_geom_bond_atom_site_label_1
_geom_bond_atom_site_label_2
_geom_bond_distance
_geom_bond_site_symmetry_2
_geom_bond_publ_flag
O1 C1 1.324(12) . yes
O2 C7 1.239(12) . yes
O3 C11 1.352(11) . yes
C1 C6 1.392(13) . yes
C1 C2 1.397(14) . ?
C2 C3 1.380(15) . ?
C3 C4 1.382(13) . ?
C4 C5 1.391(12) . ?
C5 C6 1.403(13) . yes
C6 C7 1.486(13) . yes
C7 C8 1.460(12) . yes
C8 C9 1.321(12) . yes
C9 C10 1.443(12) . yes
C10 C15 1.396(13) . yes
C10 C11 1.422(13) . yes
C11 C12 1.403(12) . ?
C12 C13 1.376(14) . ?
C13 C14 1.370(14) . ?
C14 C15 1.350(12) . ?

loop_
_cod_related_entry_id
_cod_related_entry_database
_cod_related_entry_code
1 ChemSpider 30653862
